data_4515844
loop_
_publ_author_name
'Kim, Youyoung'
'Park, Yoonsu'
'Chang, Sukbok'

_publ_section_title
;
 Delineating Physical Organic Parameters in Site-Selective C-H
 Functionalization of Indoles.
;
_journal_issue 6
_journal_name_full 'ACS central science'
_journal_page_first 768
_journal_page_last 775
_journal_paper_doi 10.1021/acscentsci.8b00264
_journal_volume 4
_journal_year 2018
_chemical_formula_moiety 'C18 H18 N2 O3 S'
_chemical_formula_sum 'C18 H18 N2 O3 S'
_chemical_formula_weight 342.40
_space_group_crystal_system monoclinic
_space_group_IT_number 14
_space_group_name_Hall '-P 2ybc'
_space_group_name_H-M_alt 'P 1 21/c 1'
_atom_sites_solution_hydrogens geom
_audit_creation_method SHELXL-2014/7
_cell_angle_alpha 90
_cell_angle_beta 97.2991(19)
_cell_angle_gamma 90
_cell_formula_units_Z 4
_cell_length_a 17.1548(8)
_cell_length_b 5.2806(2)
_cell_length_c 18.3203(8)
_cell_measurement_reflns_used 9949
_cell_measurement_temperature 223(2)
_cell_measurement_theta_max 26.45
_cell_measurement_theta_min 2.24
_cell_volume 1646.14(12)
_computing_cell_refinement 'Bruker SAINT'
_computing_data_collection 'Bruker APEX2'
_computing_data_reduction 'Bruker SAINT'
_computing_molecular_graphics 'Bruker SHELXTL'
_computing_publication_material 'Bruker SHELXTL'
_computing_structure_refinement 'SHELXL-2014/7 (Sheldrick, 2014)'
_computing_structure_solution 'Bruker SHELXTL'
_diffrn_ambient_temperature 223(2)
_diffrn_measured_fraction_theta_full 1.000
_diffrn_measured_fraction_theta_max 0.998
_diffrn_measurement_device_type 'PHOTON 100 CMOS'
_diffrn_measurement_method '\f and \w scans'
_diffrn_radiation_type MoK\a
_diffrn_radiation_wavelength 0.71073
_diffrn_reflns_av_R_equivalents 0.0654
_diffrn_reflns_av_unetI/netI 0.0209
_diffrn_reflns_Laue_measured_fraction_full 1.000
_diffrn_reflns_Laue_measured_fraction_max 0.998
_diffrn_reflns_limit_h_max 22
_diffrn_reflns_limit_h_min -22
_diffrn_reflns_limit_k_max 7
_diffrn_reflns_limit_k_min -7
_diffrn_reflns_limit_l_max 24
_diffrn_reflns_limit_l_min -24
_diffrn_reflns_number 71612
_diffrn_reflns_point_group_measured_fraction_full 1.000
_diffrn_reflns_point_group_measured_fraction_max 0.998
_diffrn_reflns_theta_full 25.242
_diffrn_reflns_theta_max 28.355
_diffrn_reflns_theta_min 2.242
_exptl_absorpt_coefficient_mu 0.216
_exptl_absorpt_correction_T_max 0.7457
_exptl_absorpt_correction_T_min 0.7134
_exptl_absorpt_correction_type multi-scan
_exptl_absorpt_process_details 'Bruker SADABS'
_exptl_crystal_colour colourless
_exptl_crystal_density_diffrn 1.382
_exptl_crystal_description Block
_exptl_crystal_F_000 720
_exptl_crystal_size_max 0.210
_exptl_crystal_size_mid 0.150
_exptl_crystal_size_min 0.100
_refine_diff_density_max 0.368
_refine_diff_density_min -0.364
_refine_diff_density_rms 0.050
_refine_ls_extinction_method none
_refine_ls_goodness_of_fit_ref 1.044
_refine_ls_hydrogen_treatment constr
_refine_ls_matrix_type full
_refine_ls_number_parameters 220
_refine_ls_number_reflns 4095
_refine_ls_number_restraints 0
_refine_ls_restrained_S_all 1.044
_refine_ls_R_factor_all 0.0693
_refine_ls_R_factor_gt 0.0454
_refine_ls_shift/su_max 0.001
_refine_ls_shift/su_mean 0.000
_refine_ls_structure_factor_coef Fsqd
_refine_ls_weighting_details 'w=1/[\s^2^(Fo^2^)+(0.0540P)^2^+0.8470P] where P=(Fo^2^+2Fc^2^)/3'
_refine_ls_weighting_scheme calc
_refine_ls_wR_factor_gt 0.1096
_refine_ls_wR_factor_ref 0.1230
_reflns_Friedel_coverage 0.000
_reflns_number_gt 3051
_reflns_number_total 4095
_reflns_threshold_expression 'I > 2\s(I)'
_cod_data_source_file oc8b00264_si_004.cif
_cod_data_source_block No1
_cod_depositor_comments
;
The following automatic conversions were performed:

data item '_exptl_absorpt_correction_type' value 'Multi-scan' was
changed to 'multi-scan' in accordance with the
/home/data/users/saulius/crontab/automatic-downloads/current/ACS/lib/dictionaries/cif_core.dic
dictionary named 'cif_core.dic' version 2.4.2 last updated on
2011-04-26.

Automatic conversion script
Id: cif_fix_values 6909 2019-04-08 15:41:33Z antanas 
;
_cod_original_sg_symbol_H-M 'P 21/c'
_cod_database_code 4515844
_shelx_shelxl_version_number 2014/7
_shelx_space_group_comment
; 
The symmetry employed for this shelxl refinement is uniquely defined 
by the following loop, which should always be used as a source of 
symmetry information in preference to the above space-group names. 
They are only intended as comments. 
;
_shelx_estimated_absorpt_t_min 0.956
_shelx_estimated_absorpt_t_max 0.979

loop_
_space_group_symop_operation_xyz
'x, y, z'
'-x, y+1/2, -z+1/2'
'-x, -y, -z'
'x, -y-1/2, z-1/2'

loop_
_atom_site_label
_atom_site_type_symbol
_atom_site_fract_x
_atom_site_fract_y
_atom_site_fract_z
_atom_site_U_iso_or_equiv
_atom_site_adp_type
_atom_site_occupancy
_atom_site_site_symmetry_order
_atom_site_calc_flag
_atom_site_refinement_flags_posn
_atom_site_refinement_flags_adp
N1 N 0.13351(9) 0.5357(3) 0.10708(8) 0.0332(3) Uani 1 1 d . .
C1 C 0.18891(10) 0.7355(3) 0.11136(9) 0.0323(4) Uani 1 1 d . .
C2 C 0.20989(10) 0.7867(3) 0.04427(10) 0.0350(4) Uani 1 1 d . .
C3 C 0.16688(10) 0.6157(3) -0.00643(10) 0.0345(4) Uani 1 1 d . .
C4 C 0.16541(12) 0.5815(4) -0.08232(10) 0.0440(5) Uani 1 1 d . .
H4 H 0.1956 0.6851 -0.1096 0.053 Uiso 1 1 calc R U
C5 C 0.11879(14) 0.3931(4) -0.11614(11) 0.0514(5) Uani 1 1 d . .
H5 H 0.1175 0.3673 -0.1670 0.062 Uiso 1 1 calc R U
C6 C 0.07340(13) 0.2397(4) -0.07626(11) 0.0490(5) Uani 1 1 d . .
H6 H 0.0416 0.1134 -0.1009 0.059 Uiso 1 1 calc R U
C7 C 0.07399(12) 0.2689(4) -0.00133(11) 0.0425(4) Uani 1 1 d . .
H7 H 0.0433 0.1651 0.0254 0.051 Uiso 1 1 calc R U
C8 C 0.12165(10) 0.4575(3) 0.03297(9) 0.0329(4) Uani 1 1 d . .
C9 C 0.09498(11) 0.4324(3) 0.16340(10) 0.0372(4) Uani 1 1 d . .
C10 C 0.08324(12) 0.5957(4) 0.22777(10) 0.0439(5) Uani 1 1 d . .
H10A H 0.0354 0.5454 0.2470 0.066 Uiso 1 1 calc R U
H10B H 0.0791 0.7714 0.2123 0.066 Uiso 1 1 calc R U
H10C H 0.1276 0.5763 0.2658 0.066 Uiso 1 1 calc R U
O1 O 0.07036(10) 0.2183(3) 0.15711(8) 0.0550(4) Uani 1 1 d . .
N2 N 0.22153(9) 0.8304(3) 0.18054(8) 0.0368(3) Uani 1 1 d . .
H2N H 0.2035 0.9684 0.1982 0.044 Uiso 1 1 calc R U
S1 S 0.29410(3) 0.67468(9) 0.22680(3) 0.03920(14) Uani 1 1 d . .
O2 O 0.27382(8) 0.4118(3) 0.22023(8) 0.0490(4) Uani 1 1 d . .
O3 O 0.30771(9) 0.7916(3) 0.29731(8) 0.0555(4) Uani 1 1 d . .
C11 C 0.37809(11) 0.7191(3) 0.18247(10) 0.0367(4) Uani 1 1 d . .
C12 C 0.39769(12) 0.5431(4) 0.13207(11) 0.0456(5) Uani 1 1 d . .
H12 H 0.3648 0.4034 0.1194 0.055 Uiso 1 1 calc R U
C13 C 0.46610(14) 0.5740(5) 0.10044(12) 0.0542(5) Uani 1 1 d . .
H13 H 0.4795 0.4532 0.0665 0.065 Uiso 1 1 calc R U
C14 C 0.51524(13) 0.7792(5) 0.11772(11) 0.0519(5) Uani 1 1 d . .
C15 C 0.49346(13) 0.9546(4) 0.16719(12) 0.0513(5) Uani 1 1 d . .
H15 H 0.5257 1.0965 0.1789 0.062 Uiso 1 1 calc R U
C16 C 0.42601(12) 0.9281(4) 0.19984(11) 0.0457(5) Uani 1 1 d . .
H16 H 0.4125 1.0499 0.2335 0.055 Uiso 1 1 calc R U
C17 C 0.59085(16) 0.8068(7) 0.08512(15) 0.0820(9) Uani 1 1 d . .
H17A H 0.5815 0.9037 0.0399 0.123 Uiso 1 1 calc R U
H17B H 0.6107 0.6404 0.0747 0.123 Uiso 1 1 calc R U
H17C H 0.6292 0.8939 0.1198 0.123 Uiso 1 1 calc R U
C18 C 0.26757(13) 0.9797(4) 0.02576(12) 0.0494(5) Uani 1 1 d . .
H18A H 0.2834 1.0848 0.0685 0.074 Uiso 1 1 calc R U
H18B H 0.2436 1.0847 -0.0144 0.074 Uiso 1 1 calc R U
H18C H 0.3133 0.8953 0.0111 0.074 Uiso 1 1 calc R U

loop_
_atom_site_aniso_label
_atom_site_aniso_U_11
_atom_site_aniso_U_22
_atom_site_aniso_U_33
_atom_site_aniso_U_23
_atom_site_aniso_U_13
_atom_site_aniso_U_12
N1 0.0353(8) 0.0313(7) 0.0338(7) 0.0033(6) 0.0077(6) -0.0035(6)
C1 0.0334(9) 0.0280(8) 0.0352(9) 0.0034(7) 0.0030(7) -0.0001(7)
C2 0.0336(9) 0.0331(9) 0.0381(9) 0.0076(7) 0.0042(7) -0.0016(7)
C3 0.0355(9) 0.0331(9) 0.0353(9) 0.0054(7) 0.0064(7) 0.0016(7)
C4 0.0502(11) 0.0471(11) 0.0356(10) 0.0089(8) 0.0093(8) -0.0003(9)
C5 0.0692(14) 0.0516(12) 0.0326(10) -0.0010(9) 0.0036(9) 0.0007(11)
C6 0.0574(13) 0.0436(11) 0.0437(11) -0.0039(9) -0.0025(9) -0.0074(10)
C7 0.0453(11) 0.0376(10) 0.0445(11) 0.0009(8) 0.0061(8) -0.0073(8)
C8 0.0347(9) 0.0305(9) 0.0342(9) 0.0030(7) 0.0070(7) 0.0008(7)
C9 0.0387(10) 0.0335(9) 0.0411(10) 0.0064(8) 0.0117(8) 0.0007(8)
C10 0.0488(11) 0.0463(11) 0.0393(10) 0.0035(8) 0.0165(8) 0.0005(9)
O1 0.0759(11) 0.0371(8) 0.0574(9) 0.0037(7) 0.0291(8) -0.0121(7)
N2 0.0386(8) 0.0334(8) 0.0377(8) -0.0010(6) 0.0019(6) 0.0016(7)
S1 0.0400(3) 0.0420(3) 0.0348(2) 0.00481(19) 0.00152(18) -0.0001(2)
O2 0.0460(8) 0.0408(8) 0.0602(9) 0.0150(7) 0.0070(7) -0.0007(6)
O3 0.0573(9) 0.0744(11) 0.0335(7) -0.0017(7) 0.0011(6) 0.0039(8)
C11 0.0364(9) 0.0378(9) 0.0339(9) 0.0026(7) -0.0029(7) -0.0035(8)
C12 0.0491(11) 0.0434(11) 0.0439(11) -0.0056(9) 0.0051(9) -0.0130(9)
C13 0.0580(13) 0.0602(14) 0.0463(12) -0.0083(10) 0.0137(10) -0.0101(11)
C14 0.0465(12) 0.0679(14) 0.0403(11) 0.0055(10) 0.0016(9) -0.0158(11)
C15 0.0491(12) 0.0533(13) 0.0484(12) 0.0029(10) -0.0062(9) -0.0191(10)
C16 0.0518(12) 0.0419(11) 0.0406(10) -0.0041(8) -0.0050(9) -0.0060(9)
C17 0.0641(16) 0.119(3) 0.0659(17) -0.0063(17) 0.0219(13) -0.0339(17)
C18 0.0465(11) 0.0487(12) 0.0527(12) 0.0159(10) 0.0054(9) -0.0129(9)

loop_
_atom_type_symbol
_atom_type_description
_atom_type_scat_dispersion_real
_atom_type_scat_dispersion_imag
_atom_type_scat_source
C C 0.0033 0.0016 'International Tables Vol C Tables 4.2.6.8 and 6.1.1.4'
H H 0.0000 0.0000 'International Tables Vol C Tables 4.2.6.8 and 6.1.1.4'
N N 0.0061 0.0033 'International Tables Vol C Tables 4.2.6.8 and 6.1.1.4'
O O 0.0106 0.0060 'International Tables Vol C Tables 4.2.6.8 and 6.1.1.4'
S S 0.1246 0.1234 'International Tables Vol C Tables 4.2.6.8 and 6.1.1.4'

loop_
_geom_angle_atom_site_label_1
_geom_angle_atom_site_label_2
_geom_angle_atom_site_label_3
_geom_angle
C9 N1 C8 124.78(15)
C9 N1 C1 128.61(15)
C8 N1 C1 106.59(14)
C2 C1 N2 128.69(16)
C2 C1 N1 110.68(15)
N2 C1 N1 120.09(15)
C1 C2 C3 106.81(15)
C1 C2 C18 127.27(18)
C3 C2 C18 125.92(17)
C4 C3 C8 119.57(17)
C4 C3 C2 132.00(17)
C8 C3 C2 108.39(15)
C5 C4 C3 118.54(18)
C5 C4 H4 120.7
C3 C4 H4 120.7
C4 C5 C6 121.11(19)
C4 C5 H5 119.4
C6 C5 H5 119.4
C7 C6 C5 121.50(19)
C7 C6 H6 119.2
C5 C6 H6 119.2
C6 C7 C8 117.41(18)
C6 C7 H7 121.3
C8 C7 H7 121.3
C7 C8 C3 121.86(17)
C7 C8 N1 130.65(16)
C3 C8 N1 107.46(15)
O1 C9 N1 119.02(17)
O1 C9 C10 122.34(17)
N1 C9 C10 118.60(16)
C9 C10 H10A 109.5
C9 C10 H10B 109.5
H10A C10 H10B 109.5
C9 C10 H10C 109.5
H10A C10 H10C 109.5
H10B C10 H10C 109.5
C1 N2 S1 118.42(12)
C1 N2 H2N 120.8
S1 N2 H2N 120.8
O3 S1 O2 120.42(10)
O3 S1 N2 106.17(9)
O2 S1 N2 106.43(8)
O3 S1 C11 108.18(9)
O2 S1 C11 107.16(9)
N2 S1 C11 107.95(8)
C12 C11 C16 120.04(18)
C12 C11 S1 120.19(14)
C16 C11 S1 119.75(15)
C11 C12 C13 119.49(19)
C11 C12 H12 120.3
C13 C12 H12 120.3
C12 C13 C14 121.4(2)
C12 C13 H13 119.3
C14 C13 H13 119.3
C15 C14 C13 117.9(2)
C15 C14 C17 121.0(2)
C13 C14 C17 121.1(2)
C16 C15 C14 122.01(19)
C16 C15 H15 119.0
C14 C15 H15 119.0
C15 C16 C11 119.2(2)
C15 C16 H16 120.4
C11 C16 H16 120.4
C14 C17 H17A 109.5
C14 C17 H17B 109.5
H17A C17 H17B 109.5
C14 C17 H17C 109.5
H17A C17 H17C 109.5
H17B C17 H17C 109.5
C2 C18 H18A 109.5
C2 C18 H18B 109.5
H18A C18 H18B 109.5
C2 C18 H18C 109.5
H18A C18 H18C 109.5
H18B C18 H18C 109.5

loop_
_geom_bond_atom_site_label_1
_geom_bond_atom_site_label_2
_geom_bond_distance
N1 C9 1.404(2)
N1 C8 1.409(2)
N1 C1 1.416(2)
C1 C2 1.351(2)
C1 N2 1.411(2)
C2 C3 1.431(3)
C2 C18 1.489(3)
C3 C4 1.399(3)
C3 C8 1.401(2)
C4 C5 1.374(3)
C4 H4 0.9400
C5 C6 1.393(3)
C5 H5 0.9400
C6 C7 1.380(3)
C6 H6 0.9400
C7 C8 1.387(3)
C7 H7 0.9400
C9 O1 1.208(2)
C9 C10 1.495(3)
C10 H10A 0.9700
C10 H10B 0.9700
C10 H10C 0.9700
N2 S1 1.6359(16)
N2 H2N 0.8700
S1 O3 1.4239(15)
S1 O2 1.4324(15)
S1 C11 1.757(2)
C11 C12 1.381(3)
C11 C16 1.389(3)
C12 C13 1.383(3)
C12 H12 0.9400
C13 C14 1.384(3)
C13 H13 0.9400
C14 C15 1.380(3)
C14 C17 1.502(3)
C15 C16 1.376(3)
C15 H15 0.9400
C16 H16 0.9400
C17 H17A 0.9700
C17 H17B 0.9700
C17 H17C 0.9700
C18 H18A 0.9700
C18 H18B 0.9700
C18 H18C 0.9700

loop_
_geom_torsion_atom_site_label_1
_geom_torsion_atom_site_label_2
_geom_torsion_atom_site_label_3
_geom_torsion_atom_site_label_4
_geom_torsion
C9 N1 C1 C2 -177.34(17)
C8 N1 C1 C2 1.38(19)
C9 N1 C1 N2 10.3(3)
C8 N1 C1 N2 -170.94(15)
N2 C1 C2 C3 171.64(17)
N1 C1 C2 C3 0.2(2)
N2 C1 C2 C18 -7.3(3)
N1 C1 C2 C18 -178.83(18)
C1 C2 C3 C4 -179.5(2)
C18 C2 C3 C4 -0.5(3)
C1 C2 C3 C8 -1.7(2)
C18 C2 C3 C8 177.34(18)
C8 C3 C4 C5 0.4(3)
C2 C3 C4 C5 178.1(2)
C3 C4 C5 C6 0.4(3)
C4 C5 C6 C7 -0.6(3)
C5 C6 C7 C8 0.0(3)
C6 C7 C8 C3 0.9(3)
C6 C7 C8 N1 178.60(19)
C4 C3 C8 C7 -1.1(3)
C2 C3 C8 C7 -179.30(17)
C4 C3 C8 N1 -179.30(16)
C2 C3 C8 N1 2.5(2)
C9 N1 C8 C7 -1.6(3)
C1 N1 C8 C7 179.65(19)
C9 N1 C8 C3 176.41(16)
C1 N1 C8 C3 -2.37(19)
C8 N1 C9 O1 25.4(3)
C1 N1 C9 O1 -156.14(18)
C8 N1 C9 C10 -152.32(17)
C1 N1 C9 C10 26.2(3)
C2 C1 N2 S1 -90.1(2)
N1 C1 N2 S1 80.69(19)
C1 N2 S1 O3 -172.27(14)
C1 N2 S1 O2 -42.84(16)
C1 N2 S1 C11 71.92(15)
O3 S1 C11 C12 150.59(16)
O2 S1 C11 C12 19.36(18)
N2 S1 C11 C12 -94.92(17)
O3 S1 C11 C16 -27.57(18)
O2 S1 C11 C16 -158.80(15)
N2 S1 C11 C16 86.92(16)
C16 C11 C12 C13 1.4(3)
S1 C11 C12 C13 -176.72(16)
C11 C12 C13 C14 -0.6(3)
C12 C13 C14 C15 -0.7(3)
C12 C13 C14 C17 177.9(2)
C13 C14 C15 C16 1.0(3)
C17 C14 C15 C16 -177.5(2)
C14 C15 C16 C11 -0.2(3)
C12 C11 C16 C15 -1.1(3)
S1 C11 C16 C15 177.10(15)
